data_2220804
loop_
_publ_author_name
'Choi, Hong Dae'
'Seo, Pil Ja'
'Son, Byeng Wha'
'Lee, Uk'

_publ_section_title
;
 Butyl 2-(5-iodo-3-methylsulfinyl-1-benzofuran-2-yl)acetate
;
_journal_coeditor_code HG2458
_journal_issue 2
_journal_name_full 'Acta Crystallographica Section E'
_journal_page_first o266
_journal_paper_doi 10.1107/S1600536809000208
_journal_volume 65
_journal_year 2009
_chemical_formula_iupac 'C15 H17 I O4 S'
_chemical_formula_moiety 'C15 H17 I O4 S'
_chemical_formula_sum 'C15 H17 I O4 S'
_chemical_formula_weight 420.25
_chemical_name_systematic
;
Butyl 2-(5-iodo-3-methylsulfinyl-1-benzofuran-2-yl)acetate
;
_space_group_IT_number 14
_symmetry_cell_setting monoclinic
_symmetry_space_group_name_Hall '-P 2yn'
_symmetry_space_group_name_H-M 'P 1 21/n 1'
_atom_sites_solution_hydrogens difmap
_atom_sites_solution_primary direct
_atom_sites_solution_secondary difmap
_cell_angle_alpha 90.00
_cell_angle_beta 100.6690(10)
_cell_angle_gamma 90.00
_cell_formula_units_Z 4
_cell_length_a 10.2980(10)
_cell_length_b 15.2080(10)
_cell_length_c 11.1090(10)
_cell_measurement_reflns_used 5617
_cell_measurement_temperature 100(2)
_cell_measurement_theta_max 28.06
_cell_measurement_theta_min 2.30
_cell_volume 1709.7(3)
_computing_cell_refinement 'SAINT (Bruker, 2001)'
_computing_data_collection 'SMART (Bruker, 2001)'
_computing_data_reduction 'SAINT (Bruker, 2001)'
_computing_molecular_graphics 'ORTEP-3 (Farrugia, 1997) and DIAMOND (Brandenburg, 1998)'
_computing_publication_material 'SHELXL97 (Sheldrick, 2008)'
_computing_structure_refinement 'SHELXL97 (Sheldrick, 2008)'
_computing_structure_solution 'SHELXS97 (Sheldrick, 2008)'
_diffrn_ambient_temperature 100(2)
_diffrn_detector_area_resol_mean 10.0
_diffrn_measured_fraction_theta_full 0.999
_diffrn_measured_fraction_theta_max 0.999
_diffrn_measurement_device_type 'Bruker SMART CCD'
_diffrn_measurement_method '\f and \w'
_diffrn_radiation_monochromator graphite
_diffrn_radiation_source 'fine-focus sealed tube'
_diffrn_radiation_type MoK\a
_diffrn_radiation_wavelength 0.71073
_diffrn_reflns_av_R_equivalents 0.0168
_diffrn_reflns_av_sigmaI/netI 0.0167
_diffrn_reflns_limit_h_max 12
_diffrn_reflns_limit_h_min -12
_diffrn_reflns_limit_k_max 18
_diffrn_reflns_limit_k_min -11
_diffrn_reflns_limit_l_max 13
_diffrn_reflns_limit_l_min -13
_diffrn_reflns_number 8829
_diffrn_reflns_theta_full 25.00
_diffrn_reflns_theta_max 25.00
_diffrn_reflns_theta_min 2.30
_exptl_absorpt_coefficient_mu 2.006
_exptl_absorpt_correction_T_max 0.822
_exptl_absorpt_correction_T_min 0.673
_exptl_absorpt_correction_type multi-scan
_exptl_absorpt_process_details '(SADABS; Sheldrick, 1999)'
_exptl_crystal_colour colorless
_exptl_crystal_density_diffrn 1.633
_exptl_crystal_density_method 'not measured'
_exptl_crystal_description block
_exptl_crystal_F_000 832
_exptl_crystal_size_max 0.20
_exptl_crystal_size_mid 0.20
_exptl_crystal_size_min 0.10
_refine_diff_density_max 0.714
_refine_diff_density_min -0.607
_refine_ls_extinction_method none
_refine_ls_goodness_of_fit_ref 1.070
_refine_ls_hydrogen_treatment constr
_refine_ls_matrix_type full
_refine_ls_number_parameters 222
_refine_ls_number_reflns 3009
_refine_ls_number_restraints 43
_refine_ls_restrained_S_all 1.079
_refine_ls_R_factor_all 0.0385
_refine_ls_R_factor_gt 0.0317
_refine_ls_shift/su_max_lt 0.001
_refine_ls_shift/su_mean 0.000
_refine_ls_structure_factor_coef Fsqd
_refine_ls_weighting_details 'calc w=1/[\s^2^(Fo^2^)+(0.0408P)^2^+1.6213P] where P=(Fo^2^+2Fc^2^)/3'
_refine_ls_weighting_scheme calc
_refine_ls_wR_factor_gt 0.0795
_refine_ls_wR_factor_ref 0.0851
_reflns_number_gt 2581
_reflns_number_total 3009
_reflns_threshold_expression I>2\s(I)
_cod_data_source_file hg2458.cif
_cod_data_source_block I
_cod_original_sg_symbol_Hall -P_2yn
_cod_original_sg_symbol_H-M 'P 21/n'
_cod_database_code 2220804
_cod_database_fobs_code 2220804

loop_
_symmetry_equiv_pos_as_xyz
'x, y, z'
'-x+1/2, y+1/2, -z+1/2'
'-x, -y, -z'
'x-1/2, -y-1/2, z-1/2'

loop_
_atom_site_type_symbol
_atom_site_label
_atom_site_fract_x
_atom_site_fract_y
_atom_site_fract_z
_atom_site_U_iso_or_equiv
_atom_site_adp_type
_atom_site_calc_flag
_atom_site_refinement_flags
_atom_site_occupancy
_atom_site_disorder_assembly
_atom_site_disorder_group
I I 0.98000(3) 0.639217(19) 0.38449(3) 0.07282(14) Uani d . 1 . .
S S 0.60101(8) 0.31517(5) 0.45617(8) 0.0460(2) Uani d . 1 . .
O O1 0.4557(2) 0.45536(17) 0.1655(2) 0.0562(6) Uani d . 1 . .
O O2 0.1138(3) 0.3286(2) 0.2161(3) 0.0849(10) Uani d . 1 . .
O O3A 0.2384(15) 0.4110(13) 0.3619(13) 0.074(3) Uani d PDU 0.55(4) . .
O O3B 0.2198(16) 0.4365(10) 0.323(2) 0.075(4) Uani d PDU 0.45(4) A .
O O4 0.7434(2) 0.29309(16) 0.4707(2) 0.0588(6) Uani d . 1 . .
C C1 0.5648(3) 0.3928(2) 0.3367(3) 0.0411(7) Uani d . 1 . .
C C2 0.6417(3) 0.4674(2) 0.3106(3) 0.0404(7) Uani d . 1 . .
C C3 0.7603(3) 0.5070(2) 0.3653(3) 0.0438(7) Uani d . 1 . .
H H3 0.8119 0.4843 0.4384 0.053 Uiso calc R 1 . .
C C4 0.7992(3) 0.5803(2) 0.3085(3) 0.0520(8) Uani d . 1 . .
C C5 0.7244(4) 0.6150(3) 0.2018(4) 0.0651(10) Uani d . 1 . .
H H5 0.7551 0.6657 0.1658 0.078 Uiso calc R 1 . .
C C6 0.6077(4) 0.5773(3) 0.1483(3) 0.0628(10) Uani d . 1 . .
H H6 0.5555 0.6009 0.0760 0.075 Uiso calc R 1 . .
C C7 0.5693(3) 0.5030(2) 0.2046(3) 0.0492(8) Uani d . 1 . .
C C8 0.4576(3) 0.3885(2) 0.2479(3) 0.0474(8) Uani d . 1 A .
C C9 0.3408(3) 0.3292(3) 0.2250(4) 0.0581(9) Uani d . 1 . .
H H9A 0.3645 0.2724 0.2668 0.070 Uiso calc R 1 A .
H H9B 0.3165 0.3176 0.1360 0.070 Uiso calc R 1 . .
C C10 0.2236(4) 0.3677(3) 0.2695(4) 0.0609(10) Uani d D 1 A .
C C12 -0.1176(4) 0.3369(5) 0.1516(6) 0.121(2) Uani d D 1 . .
H H12A -0.1186 0.2744 0.1266 0.145 Uiso calc PR 0.759(19) A 1
H H12B -0.2018 0.3484 0.1796 0.145 Uiso calc PR 0.759(19) A 1
H H12C -0.0930 0.2748 0.1415 0.145 Uiso d PR 0.241(19) A 2
H H12D -0.2016 0.3407 0.1825 0.145 Uiso d PR 0.241(19) A 2
C C13 -0.1166(8) 0.3909(7) 0.0415(9) 0.180(4) Uani d D 1 A .
H H13A -0.0364 0.3789 0.0069 0.216 Uiso calc PR 0.759(19) A 1
H H13B -0.1186 0.4543 0.0614 0.216 Uiso calc PR 0.759(19) A 1
H H13C -0.0345 0.3687 0.0178 0.216 Uiso d PR 0.241(19) A 2
H H13D -0.0905 0.4483 0.0808 0.216 Uiso d PR 0.241(19) A 2
C C11A -0.0090(6) 0.3482(8) 0.2583(7) 0.077(2) Uani d PDU 0.759(19) A 1
H H11A -0.0077 0.4093 0.2894 0.092 Uiso calc PR 0.759(19) A 1
H H11B -0.0208 0.3077 0.3251 0.092 Uiso calc PR 0.759(19) A 1
C C14A -0.2370(12) 0.3655(11) -0.0466(14) 0.175(6) Uani d PDU 0.759(19) A 1
H H14A -0.3089 0.4062 -0.0392 0.263 Uiso calc PR 0.759(19) A 1
H H14B -0.2627 0.3056 -0.0286 0.263 Uiso calc PR 0.759(19) A 1
H H14C -0.2191 0.3679 -0.1301 0.263 Uiso calc PR 0.759(19) A 1
C C11B -0.0098(17) 0.3900(18) 0.223(3) 0.077(7) Uani d PDU 0.241(19) A 2
H H11C -0.0222 0.3983 0.3089 0.093 Uiso calc PR 0.241(19) A 2
H H11D -0.0017 0.4480 0.1851 0.093 Uiso calc PR 0.241(19) A 2
C C14B -0.185(4) 0.424(3) -0.0790(17) 0.141(14) Uani d PDU 0.241(19) A 2
H H14D -0.2681 0.3920 -0.1041 0.211 Uiso calc PR 0.241(19) A 2
H H14E -0.1284 0.4149 -0.1399 0.211 Uiso calc PR 0.241(19) A 2
H H14F -0.2034 0.4869 -0.0728 0.211 Uiso calc PR 0.241(19) A 2
C C15 0.5826(5) 0.3860(3) 0.5804(3) 0.0654(10) Uani d . 1 . .
H H15A 0.6071 0.3541 0.6579 0.098 Uiso calc R 1 . .
H H15B 0.4904 0.4053 0.5705 0.098 Uiso calc R 1 . .
H H15C 0.6400 0.4374 0.5807 0.098 Uiso calc R 1 . .

loop_
_atom_site_aniso_label
_atom_site_aniso_U_11
_atom_site_aniso_U_22
_atom_site_aniso_U_33
_atom_site_aniso_U_12
_atom_site_aniso_U_13
_atom_site_aniso_U_23
I 0.06107(19) 0.0672(2) 0.0881(2) -0.02167(12) 0.00823(14) 0.01316(14)
S 0.0464(4) 0.0356(4) 0.0542(5) -0.0007(3) 0.0051(4) -0.0015(3)
O1 0.0494(13) 0.0693(16) 0.0437(13) 0.0025(12) -0.0075(10) -0.0056(12)
O2 0.0446(14) 0.110(2) 0.097(2) -0.0015(15) 0.0058(14) -0.053(2)
O3A 0.072(5) 0.087(6) 0.064(5) -0.013(5) 0.016(4) -0.030(4)
O3B 0.069(5) 0.068(5) 0.088(7) 0.000(4) 0.014(5) -0.030(5)
O4 0.0513(14) 0.0568(15) 0.0648(15) 0.0124(11) 0.0019(11) 0.0010(12)
C1 0.0395(16) 0.0378(15) 0.0440(17) 0.0028(13) 0.0030(13) -0.0046(13)
C2 0.0405(16) 0.0447(17) 0.0350(15) 0.0049(13) 0.0045(12) -0.0031(13)
C3 0.0431(17) 0.0464(18) 0.0406(16) 0.0009(14) 0.0044(13) 0.0022(14)
C4 0.0506(19) 0.052(2) 0.053(2) -0.0045(16) 0.0100(15) 0.0052(16)
C5 0.075(3) 0.062(2) 0.060(2) -0.003(2) 0.015(2) 0.0218(19)
C6 0.069(2) 0.075(3) 0.0423(19) 0.006(2) 0.0048(17) 0.0150(18)
C7 0.0499(19) 0.057(2) 0.0394(17) 0.0066(16) 0.0057(14) -0.0018(15)
C8 0.0426(17) 0.0495(18) 0.0475(18) 0.0035(14) 0.0013(14) -0.0100(15)
C9 0.0427(18) 0.057(2) 0.069(2) 0.0006(16) -0.0049(16) -0.0229(18)
C10 0.051(2) 0.065(2) 0.066(2) -0.0061(17) 0.0064(18) -0.0211(19)
C12 0.053(3) 0.160(6) 0.149(6) 0.002(3) 0.021(3) -0.065(5)
C13 0.152(8) 0.215(10) 0.166(9) 0.103(8) 0.010(7) 0.029(8)
C11A 0.049(3) 0.095(6) 0.087(4) 0.004(3) 0.016(3) -0.018(4)
C14A 0.148(8) 0.195(10) 0.167(9) 0.043(7) -0.010(7) -0.002(7)
C11B 0.064(9) 0.088(11) 0.084(11) 0.011(8) 0.023(8) -0.007(8)
C14B 0.142(16) 0.142(16) 0.139(16) 0.015(10) 0.027(10) 0.012(9)
C15 0.090(3) 0.058(2) 0.051(2) 0.010(2) 0.022(2) -0.0034(18)

loop_
_atom_type_symbol
_atom_type_description
_atom_type_scat_dispersion_real
_atom_type_scat_dispersion_imag
_atom_type_scat_source
C C 0.0033 0.0016 'International Tables Vol C Tables 4.2.6.8 and 6.1.1.4'
H H 0.0000 0.0000 'International Tables Vol C Tables 4.2.6.8 and 6.1.1.4'
O O 0.0106 0.0060 'International Tables Vol C Tables 4.2.6.8 and 6.1.1.4'
S S 0.1246 0.1234 'International Tables Vol C Tables 4.2.6.8 and 6.1.1.4'
I I -0.4742 1.8119 'International Tables Vol C Tables 4.2.6.8 and 6.1.1.4'

loop_
_geom_angle_atom_site_label_1
_geom_angle_atom_site_label_2
_geom_angle_atom_site_label_3
_geom_angle_site_symmetry_1
_geom_angle_site_symmetry_3
_geom_angle
_geom_angle_publ_flag
C4 I O4 . 2_645 52.14(10) ?
O4 S C1 . . 107.46(15) ?
O4 S C15 . . 107.26(19) ?
C1 S C15 . . 98.03(17) ?
C8 O1 C7 . . 106.0(2) ?
C10 O2 C11A . . 119.1(4) ?
C10 O2 C11B . . 109.9(4) ?
O3B O3A C10 . . 75.8(4) ?
O3A O3B C10 . . 75.8(4) ?
C8 C1 C2 . . 107.4(3) ?
C8 C1 S . . 123.5(3) ?
C2 C1 S . . 129.1(2) ?
C7 C2 C3 . . 119.5(3) ?
C7 C2 C1 . . 104.4(3) ?
C3 C2 C1 . . 136.0(3) ?
C4 C3 C2 . . 117.1(3) ?
C4 C3 H3 . . 121.5 ?
C2 C3 H3 . . 121.5 ?
C3 C4 C5 . . 122.3(3) ?
C3 C4 I . . 118.3(2) ?
C5 C4 I . . 119.4(3) ?
C6 C5 C4 . . 121.1(4) ?
C6 C5 H5 . . 119.4 ?
C4 C5 H5 . . 119.4 ?
C5 C6 C7 . . 116.6(3) ?
C5 C6 H6 . . 121.7 ?
C7 C6 H6 . . 121.7 ?
O1 C7 C2 . . 110.8(3) ?
O1 C7 C6 . . 125.8(3) ?
C2 C7 C6 . . 123.4(3) ?
C1 C8 O1 . . 111.4(3) ?
C1 C8 C9 . . 133.4(3) ?
O1 C8 C9 . . 115.2(3) ?
C8 C9 C10 . . 112.4(3) ?
C8 C9 H9A . . 109.1 ?
C10 C9 H9A . . 109.1 ?
C8 C9 H9B . . 109.1 ?
C10 C9 H9B . . 109.1 ?
H9A C9 H9B . . 107.9 ?
O3A C10 O2 . . 126.3(7) ?
O3B C10 O2 . . 120.6(9) ?
O3A C10 C9 . . 120.6(8) ?
O3B C10 C9 . . 126.7(9) ?
O2 C10 C9 . . 110.5(3) ?
C13 C12 C11B . . 91.3(16) ?
C13 C12 C11A . . 118.6(8) ?
C13 C12 H12A . . 107.7 ?
C11B C12 H12A . . 130.0 ?
C11A C12 H12A . . 107.7 ?
C13 C12 H12B . . 107.7 ?
C11B C12 H12B . . 110.4 ?
C11A C12 H12B . . 107.7 ?
H12A C12 H12B . . 107.1 ?
C13 C12 H12C . . 113.4 ?
C11B C12 H12C . . 113.6 ?
C11A C12 H12C . . 91.8 ?
H12B C12 H12C . . 117.5 ?
C13 C12 H12D . . 113.3 ?
C11B C12 H12D . . 113.4 ?
C11A C12 H12D . . 107.1 ?
H12A C12 H12D . . 100.9 ?
H12C C12 H12D . . 110.7 ?
C12 C13 C14B . . 149.8(19) ?
C12 C13 C14A . . 105.6(10) ?
C12 C13 H13A . . 110.6 ?
C14B C13 H13A . . 90.2 ?
C14A C13 H13A . . 110.6 ?
C12 C13 H13B . . 110.6 ?
C14B C13 H13B . . 81.2 ?
C14A C13 H13B . . 110.6 ?
H13A C13 H13B . . 108.8 ?
C12 C13 H13C . . 99.6 ?
C14B C13 H13C . . 99.4 ?
C14A C13 H13C . . 112.8 ?
H13B C13 H13C . . 116.6 ?
C12 C13 H13D . . 99.6 ?
C14B C13 H13D . . 98.4 ?
C14A C13 H13D . . 130.3 ?
H13A C13 H13D . . 99.0 ?
H13C C13 H13D . . 104.1 ?
O2 C11A C12 . . 106.9(5) ?
O2 C11A H11A . . 110.3 ?
C12 C11A H11A . . 110.3 ?
O2 C11A H11B . . 110.3 ?
C12 C11A H11B . . 110.3 ?
H11A C11A H11B . . 108.6 ?
C13 C14A H14A . . 109.5 ?
C13 C14A H14B . . 109.5 ?
C13 C14A H14C . . 109.5 ?
C12 C11B O2 . . 100.4(12) ?
C12 C11B H11C . . 111.7 ?
O2 C11B H11C . . 111.7 ?
C12 C11B H11D . . 111.7 ?
O2 C11B H11D . . 111.7 ?
H11C C11B H11D . . 109.5 ?
C13 C14B H14D . . 109.5 ?
C13 C14B H14E . . 109.5 ?
H14D C14B H14E . . 109.5 ?
C13 C14B H14F . . 109.5 ?
H14D C14B H14F . . 109.5 ?
H14E C14B H14F . . 109.5 ?
S C15 H15A . . 109.5 ?
S C15 H15B . . 109.5 ?
H15A C15 H15B . . 109.5 ?
S C15 H15C . . 109.5 ?
H15A C15 H15C . . 109.5 ?
H15B C15 H15C . . 109.5 ?

loop_
_geom_bond_atom_site_label_1
_geom_bond_atom_site_label_2
_geom_bond_site_symmetry_2
_geom_bond_distance
_geom_bond_publ_flag
I C4 . 2.098(4) ?
I O4 2_645 13.531(3) ?
S O4 . 1.484(2) ?
S C1 . 1.764(3) ?
S C15 . 1.788(4) ?
O1 C8 . 1.366(4) ?
O1 C7 . 1.376(4) ?
O2 C10 . 1.317(5) ?
O2 C11A . 1.459(7) ?
O2 C11B . 1.59(3) ?
O3A O3B . 0.590(16) ?
O3A C10 . 1.205(5) ?
O3B C10 . 1.205(5) ?
C1 C8 . 1.339(4) ?
C1 C2 . 1.444(4) ?
C2 C7 . 1.383(4) ?
C2 C3 . 1.395(4) ?
C3 C4 . 1.377(5) ?
C3 H3 . 0.9500 ?
C4 C5 . 1.392(5) ?
C5 C6 . 1.364(6) ?
C5 H5 . 0.9500 ?
C6 C7 . 1.384(5) ?
C6 H6 . 0.9500 ?
C8 C9 . 1.486(5) ?
C9 C10 . 1.505(5) ?
C9 H9A . 0.9900 ?
C9 H9B . 0.9900 ?
C12 C13 . 1.476(11) ?
C12 C11B . 1.480(2) ?
C12 C11A . 1.481(2) ?
C12 H12A . 0.9900 ?
C12 H12B . 0.9900 ?
C12 H12C . 0.9900 ?
C12 H12D . 0.9900 ?
C13 C14B . 1.4797(15) ?
C13 C14A . 1.481(2) ?
C13 H13A . 0.9900 ?
C13 H13B . 0.9900 ?
C13 H13C . 0.9900 ?
C13 H13D . 0.9900 ?
C11A H11A . 0.9900 ?
C11A H11B . 0.9900 ?
C14A H14A . 0.9800 ?
C14A H14B . 0.9800 ?
C14A H14C . 0.9800 ?
C11B H11C . 0.9900 ?
C11B H11D . 0.9900 ?
C14B H14D . 0.9800 ?
C14B H14E . 0.9800 ?
C14B H14F . 0.9800 ?
C15 H15A . 0.9800 ?
C15 H15B . 0.9800 ?
C15 H15C . 0.9800 ?

loop_
_geom_hbond_atom_site_label_D
_geom_hbond_atom_site_label_H
_geom_hbond_atom_site_label_A
_geom_hbond_site_symmetry_A
_geom_hbond_distance_DH
_geom_hbond_distance_HA
_geom_hbond_distance_DA
_geom_hbond_angle_DHA
C15 H15B Cg 3_666 0.98 2.97 3.722(4) 134.0
C5 H5 O4 2_655 0.95 2.46 3.370(4) 159.9
C9 H9B O4 4_565 0.99 2.50 3.376(4) 147.1

loop_
_geom_torsion_atom_site_label_1
_geom_torsion_atom_site_label_2
_geom_torsion_atom_site_label_3
_geom_torsion_atom_site_label_4
_geom_torsion_site_symmetry_1
_geom_torsion_site_symmetry_2
_geom_torsion_site_symmetry_3
_geom_torsion_site_symmetry_4
_geom_torsion
_geom_torsion_publ_flag
O4 S C1 C8 . . . . 135.5(3) ?
C15 S C1 C8 . . . . -113.5(3) ?
O4 S C1 C2 . . . . -41.2(3) ?
C15 S C1 C2 . . . . 69.8(3) ?
C8 C1 C2 C7 . . . . 0.7(3) ?
S C1 C2 C7 . . . . 177.8(3) ?
C8 C1 C2 C3 . . . . 179.9(4) ?
S C1 C2 C3 . . . . -3.0(5) ?
C7 C2 C3 C4 . . . . -0.5(4) ?
C1 C2 C3 C4 . . . . -179.6(3) ?
C2 C3 C4 C5 . . . . 0.5(5) ?
C2 C3 C4 I . . . . -178.0(2) ?
O4 I C4 C3 2_645 . . . 55.4(2) ?
O4 I C4 C5 2_645 . . . -123.1(4) ?
C3 C4 C5 C6 . . . . 0.1(6) ?
I C4 C5 C6 . . . . 178.6(3) ?
C4 C5 C6 C7 . . . . -0.7(6) ?
C8 O1 C7 C2 . . . . -0.4(4) ?
C8 O1 C7 C6 . . . . -179.7(3) ?
C3 C2 C7 O1 . . . . -179.6(3) ?
C1 C2 C7 O1 . . . . -0.2(3) ?
C3 C2 C7 C6 . . . . -0.2(5) ?
C1 C2 C7 C6 . . . . 179.1(3) ?
C5 C6 C7 O1 . . . . -180.0(3) ?
C5 C6 C7 C2 . . . . 0.8(6) ?
C2 C1 C8 O1 . . . . -1.0(4) ?
S C1 C8 O1 . . . . -178.3(2) ?
C2 C1 C8 C9 . . . . -178.0(3) ?
S C1 C8 C9 . . . . 4.6(5) ?
C7 O1 C8 C1 . . . . 0.9(4) ?
C7 O1 C8 C9 . . . . 178.5(3) ?
C1 C8 C9 C10 . . . . 96.8(5) ?
O1 C8 C9 C10 . . . . -80.1(4) ?
O3B O3A C10 O2 . . . . -88(3) ?
O3B O3A C10 C9 . . . . 112(3) ?
O3A O3B C10 O2 . . . . 111(3) ?
O3A O3B C10 C9 . . . . -87(3) ?
C11A O2 C10 O3A . . . . 10.1(16) ?
C11B O2 C10 O3A . . . . 39(2) ?
C11A O2 C10 O3B . . . . -23.3(17) ?
C11B O2 C10 O3B . . . . 6(2) ?
C11A O2 C10 C9 . . . . 172.1(6) ?
C11B O2 C10 C9 . . . . -159.0(14) ?
C8 C9 C10 O3A . . . . -36.2(13) ?
C8 C9 C10 O3B . . . . -2.8(18) ?
C8 C9 C10 O2 . . . . 160.6(4) ?
C11B C12 C13 C14B . . . . -158(4) ?
C11A C12 C13 C14B . . . . -168(3) ?
C11B C12 C13 C14A . . . . -168.6(12) ?
C11A C12 C13 C14A . . . . -179.2(8) ?
C10 O2 C11A C12 . . . . 150.7(6) ?
C11B O2 C11A C12 . . . . 73.5(9) ?
C13 C12 C11A O2 . . . . -59.2(10) ?
C11B C12 C11A O2 . . . . -81(2) ?
C13 C12 C11B O2 . . . . -98.9(16) ?
C11A C12 C11B O2 . . . . 62(2) ?
C10 O2 C11B C12 . . . . 176.1(12) ?
C11A O2 C11B C12 . . . . -69.0(8) ?
